data_4302273
loop_
_publ_author_name
'Tonks, Ian A.'
'Henling, Larry M.'
'Day, Michael W.'
'Bercaw, John E.'

_publ_section_title
;
 Amine, Amido, and Imido Complexes of Tantalum Supported by a Pyridine-Linked
 Bis(phenolate) Pincer Ligand: Ta--N \p-Bonding Influences Pincer Ligand
 Geometry
;
_journal_coden_ASTM INOCAJ
_journal_issue 12
_journal_name_full 'Inorganic Chemistry'
_journal_page_first 5096
_journal_page_last 5105
_journal_paper_doi 10.1021/ic802234x
_journal_volume 48
_journal_year 2009
_chemical_formula_moiety 'C37 H55 Cl N3 O2 Ta, 0.75(C4 H10 O)'
_chemical_formula_sum 'C40 H62.5 Cl N3 O2.75 Ta'
_chemical_formula_weight 845.83
_space_group_IT_number 14
_symmetry_cell_setting monoclinic
_symmetry_space_group_name_Hall '-P 2yn'
_symmetry_space_group_name_H-M 'P 1 21/n 1'
_atom_sites_solution_hydrogens geom
_atom_sites_solution_primary direct
_atom_sites_solution_secondary difmap
_audit_creation_method SHELXL-97
_cell_angle_alpha 90.00
_cell_angle_beta 101.802(2)
_cell_angle_gamma 90.00
_cell_formula_units_Z 8
_cell_length_a 14.7164(6)
_cell_length_b 18.3370(7)
_cell_length_c 31.2188(13)
_cell_measurement_reflns_used 9746
_cell_measurement_temperature 100(2)
_cell_measurement_theta_max 46.81
_cell_measurement_theta_min 2.63
_cell_volume 8246.4(6)
_computing_cell_refinement 'Bruker SAINT-Plus v7.34A'
_computing_data_collection 'Bruker APEX2 v2.1-0'
_computing_data_reduction 'Bruker SAINT-Plus v7.34A'
_computing_molecular_graphics 'Bruker XP v5.1'
_computing_publication_material 'Bruker XCIF 2008'
_computing_structure_refinement 'SHELXL-97 (Sheldrick, 2008)'
_computing_structure_solution 'SHELXS-97 (Sheldrick, 2008)'
_diffrn_ambient_temperature 100(2)
_diffrn_measured_fraction_theta_full 0.960
_diffrn_measured_fraction_theta_max 0.960
_diffrn_measurement_device_type 'Bruker KAPPA APEX II'
_diffrn_measurement_method '\w scans; 25 settings'
_diffrn_radiation_monochromator graphite
_diffrn_radiation_source 'fine-focus sealed tube'
_diffrn_radiation_type MoK\a
_diffrn_radiation_wavelength 0.71073
_diffrn_reflns_av_R_equivalents 0.0554
_diffrn_reflns_av_sigmaI/netI 0.0460
_diffrn_reflns_limit_h_max 29
_diffrn_reflns_limit_h_min -30
_diffrn_reflns_limit_k_max 37
_diffrn_reflns_limit_k_min -38
_diffrn_reflns_limit_l_max 64
_diffrn_reflns_limit_l_min -64
_diffrn_reflns_number 492193
_diffrn_reflns_theta_full 47.98
_diffrn_reflns_theta_max 47.98
_diffrn_reflns_theta_min 1.68
_exptl_absorpt_coefficient_mu 2.767
_exptl_absorpt_correction_T_max 0.4493
_exptl_absorpt_correction_T_min 0.3540
_exptl_absorpt_correction_type multi-scan
_exptl_absorpt_process_details 'SADABS 2008, Bruker-AXS, Madison, WI'
_exptl_crystal_colour 'Pale yellow'
_exptl_crystal_density_diffrn 1.363
_exptl_crystal_density_method 'not measured'
_exptl_crystal_description Block
_exptl_crystal_F_000 3484
_exptl_crystal_size_max 0.29
_exptl_crystal_size_mid 0.28
_exptl_crystal_size_min 0.23
_refine_diff_density_max 10.132
_refine_diff_density_min -8.855
_refine_diff_density_rms 0.231
_refine_ls_extinction_method none
_refine_ls_goodness_of_fit_ref 2.760
_refine_ls_hydrogen_treatment Riding
_refine_ls_matrix_type 'Full matrix'
_refine_ls_number_parameters 905
_refine_ls_number_reflns 75746
_refine_ls_number_restraints 0
_refine_ls_restrained_S_all 2.760
_refine_ls_R_factor_all 0.1097
_refine_ls_R_factor_gt 0.0731
_refine_ls_shift/su_max 0.004
_refine_ls_shift/su_mean 0.000
_refine_ls_structure_factor_coef Fsqd
_refine_ls_weighting_details w=1/s^2^(Fo^2^)
_refine_ls_weighting_scheme sigma
_refine_ls_wR_factor_gt 0.1059
_refine_ls_wR_factor_ref 0.1074
_reflns_number_gt 50883
_reflns_number_total 75746
_reflns_threshold_expression >2sigma(I)
_cod_data_source_file ic802234x_si_002_4.cif
_cod_data_source_block complex3
_cod_depositor_comments
;
The following automatic conversions were performed:
'_symmetry_cell_setting' value 'Monoclinic' changed to 'monoclinic'
according to '/home/saulius/struct/CIF-dictionaries/cif_core.dic'
dictionary named 'cif_core.dic' version 2.4.1 from
2010-06-29.

'_refine_ls_weighting_scheme' value 'Sigma' changed to
'sigma' according to '/home/saulius/struct/CIF-dictionaries/cif_core.dic'
dictionary named 'cif_core.dic' version 2.4.1 from 2010-06-29.

Automatic conversion script
Id: cif_fix_enum 1527 2010-12-29 10:47:43Z saulius 

The following automatic conversions were performed:

'_atom_sites_solution_primary' value 'Direct methods' was changed to
'direct'.

'_atom_sites_solution_secondary' value 'Difference Fourier map' was
changed to 'difmap'.

'_atom_sites_solution_hydrogens' value 'Geometric positions' was
changed to 'geom'.

Automatic conversion script
Id: cif_fix_values 6452 2018-10-05 10:23:21Z andrius 
;
_cod_original_sg_symbol_H-M 'P 21/n'
_cod_original_formula_sum 'C40 H62.50 Cl N3 O2.75 Ta'
_cod_database_code 4302273

loop_
_symmetry_equiv_pos_as_xyz
'x, y, z'
'-x+1/2, y+1/2, -z+1/2'
'-x, -y, -z'
'x-1/2, -y-1/2, z-1/2'

loop_
_atom_site_label
_atom_site_type_symbol
_atom_site_fract_x
_atom_site_fract_y
_atom_site_fract_z
_atom_site_U_iso_or_equiv
_atom_site_adp_type
_atom_site_occupancy
_atom_site_symmetry_multiplicity
_atom_site_calc_flag
_atom_site_refinement_flags
_atom_site_disorder_assembly
_atom_site_disorder_group
Ta1 Ta 0.628530(6) 0.767372(5) 0.230567(3) 0.01460(2) Uani 1 1 d . . .
Cl1A Cl 0.47798(4) 0.70798(3) 0.23054(2) 0.02079(10) Uani 1 1 d . . .
O1A O 0.65011(12) 0.76296(8) 0.29355(5) 0.0174(3) Uani 1 1 d . . .
O2A O 0.57547(12) 0.79310(9) 0.17107(6) 0.0184(3) Uani 1 1 d . . .
N1A N 0.54677(13) 0.87510(9) 0.24377(6) 0.0131(3) Uani 1 1 d . . .
N2A N 0.69429(15) 0.67828(11) 0.21885(8) 0.0227(4) Uani 1 1 d . . .
N3A N 0.73273(14) 0.83532(11) 0.22890(7) 0.0203(4) Uani 1 1 d . . .
C1A C 0.61782(16) 0.79066(11) 0.32770(7) 0.0158(3) Uani 1 1 d . . .
C2A C 0.62654(18) 0.74973(12) 0.36694(8) 0.0200(4) Uani 1 1 d . . .
C3A C 0.58842(18) 0.78141(13) 0.40001(8) 0.0227(4) Uani 1 1 d . . .
H3A H 0.5916 0.7546 0.4263 0.027 Uiso 1 1 calc R . .
C4A C 0.54599(18) 0.84995(13) 0.39695(8) 0.0211(4) Uani 1 1 d . . .
C5A C 0.54385(16) 0.88856(12) 0.35899(8) 0.0182(4) Uani 1 1 d . . .
H5A H 0.5172 0.9360 0.3563 0.022 Uiso 1 1 calc R . .
C6A C 0.57986(16) 0.86005(11) 0.32403(7) 0.0154(3) Uani 1 1 d . . .
C7A C 0.57054(15) 0.90571(11) 0.28433(7) 0.0141(3) Uani 1 1 d . . .
C8A C 0.57824(17) 0.98126(11) 0.28930(8) 0.0185(4) Uani 1 1 d . . .
H8A H 0.5994 1.0017 0.3176 0.022 Uiso 1 1 calc R . .
C9A C 0.55528(18) 1.02635(12) 0.25333(8) 0.0216(4) Uani 1 1 d . . .
H9A H 0.5643 1.0776 0.2561 0.026 Uiso 1 1 calc R . .
C10A C 0.51877(18) 0.99524(11) 0.21309(8) 0.0199(4) Uani 1 1 d . . .
H10A H 0.4971 1.0254 0.1884 0.024 Uiso 1 1 calc R . .
C11A C 0.51387(15) 0.91950(11) 0.20897(7) 0.0141(3) Uani 1 1 d . . .
C12A C 0.46606(16) 0.88823(11) 0.16663(7) 0.0156(3) Uani 1 1 d . . .
C13A C 0.38599(17) 0.92322(12) 0.14415(8) 0.0181(4) Uani 1 1 d . . .
H13A H 0.3649 0.9660 0.1563 0.022 Uiso 1 1 calc R . .
C14A C 0.33647(18) 0.89696(13) 0.10444(8) 0.0210(4) Uani 1 1 d . . .
C15A C 0.37105(19) 0.83479(14) 0.08728(8) 0.0229(4) Uani 1 1 d . . .
H15A H 0.3385 0.8168 0.0599 0.028 Uiso 1 1 calc R . .
C16A C 0.45057(17) 0.79770(13) 0.10814(8) 0.0201(4) Uani 1 1 d . . .
C17A C 0.49734(16) 0.82526(12) 0.14860(7) 0.0167(4) Uani 1 1 d . . .
C18A C 0.6717(2) 0.67451(13) 0.37262(9) 0.0244(5) Uani 1 1 d . . .
C19A C 0.6065(2) 0.61979(14) 0.34436(10) 0.0301(6) Uani 1 1 d . . .
H19A H 0.5500 0.6141 0.3561 0.045 Uiso 1 1 calc R . .
H19B H 0.6378 0.5725 0.3448 0.045 Uiso 1 1 calc R . .
H19C H 0.5902 0.6378 0.3142 0.045 Uiso 1 1 calc R . .
C20A C 0.6875(2) 0.64830(16) 0.42043(10) 0.0353(6) Uani 1 1 d . . .
H20A H 0.7257 0.6840 0.4394 0.053 Uiso 1 1 calc R . .
H20B H 0.7193 0.6011 0.4231 0.053 Uiso 1 1 calc R . .
H20C H 0.6275 0.6432 0.4292 0.053 Uiso 1 1 calc R . .
C21A C 0.7678(2) 0.67517(15) 0.35982(11) 0.0298(6) Uani 1 1 d . . .
H21A H 0.7599 0.6836 0.3283 0.045 Uiso 1 1 calc R . .
H21B H 0.7986 0.6281 0.3673 0.045 Uiso 1 1 calc R . .
H21C H 0.8059 0.7142 0.3757 0.045 Uiso 1 1 calc R . .
C22A C 0.5034(2) 0.87802(16) 0.43453(9) 0.0267(5) Uani 1 1 d . . .
C23A C 0.4576(2) 0.95322(16) 0.42508(10) 0.0309(6) Uani 1 1 d . . .
H23A H 0.5046 0.9891 0.4211 0.046 Uiso 1 1 calc R . .
H23B H 0.4297 0.9679 0.4497 0.046 Uiso 1 1 calc R . .
H23C H 0.4093 0.9506 0.3984 0.046 Uiso 1 1 calc R . .
C24A C 0.4275(3) 0.82507(19) 0.44180(14) 0.0486(10) Uani 1 1 d . . .
H24A H 0.3839 0.8167 0.4140 0.073 Uiso 1 1 calc R . .
H24B H 0.3942 0.8460 0.4630 0.073 Uiso 1 1 calc R . .
H24C H 0.4558 0.7787 0.4530 0.073 Uiso 1 1 calc R . .
C25A C 0.5785(3) 0.8863(3) 0.47614(11) 0.0485(9) Uani 1 1 d . . .
H25A H 0.6053 0.8384 0.4852 0.073 Uiso 1 1 calc R . .
H25B H 0.5510 0.9069 0.4995 0.073 Uiso 1 1 calc R . .
H25C H 0.6274 0.9189 0.4703 0.073 Uiso 1 1 calc R . .
C26A C 0.2477(2) 0.93617(15) 0.08107(11) 0.0335(6) Uani 1 1 d . . .
C27A C 0.1799(3) 0.9415(2) 0.11460(15) 0.0518(10) Uani 1 1 d . . .
H27A H 0.1228 0.9667 0.1007 0.078 Uiso 1 1 calc R . .
H27B H 0.2104 0.9688 0.1406 0.078 Uiso 1 1 calc R . .
H27C H 0.1648 0.8923 0.1233 0.078 Uiso 1 1 calc R . .
C28A C 0.1942(2) 0.8937(2) 0.04311(12) 0.0402(7) Uani 1 1 d . . .
H28A H 0.2313 0.8891 0.0205 0.060 Uiso 1 1 calc R . .
H28B H 0.1360 0.9191 0.0310 0.060 Uiso 1 1 calc R . .
H28C H 0.1803 0.8450 0.0530 0.060 Uiso 1 1 calc R . .
C29A C 0.2695(4) 1.0121(3) 0.0688(2) 0.101(3) Uani 1 1 d . . .
H29A H 0.3097 1.0102 0.0474 0.151 Uiso 1 1 calc R . .
H29B H 0.3014 1.0382 0.0950 0.151 Uiso 1 1 calc R . .
H29C H 0.2118 1.0375 0.0560 0.151 Uiso 1 1 calc R . .
C30A C 0.4866(2) 0.73030(17) 0.08725(9) 0.0288(5) Uani 1 1 d . . .
C31A C 0.4892(2) 0.66357(15) 0.11714(11) 0.0330(6) Uani 1 1 d . . .
H31A H 0.4285 0.6575 0.1250 0.049 Uiso 1 1 calc R . .
H31B H 0.5368 0.6707 0.1437 0.049 Uiso 1 1 calc R . .
H31C H 0.5038 0.6199 0.1017 0.049 Uiso 1 1 calc R . .
C32A C 0.5848(2) 0.7471(2) 0.07932(11) 0.0396(8) Uani 1 1 d . . .
H32A H 0.6273 0.7557 0.1074 0.059 Uiso 1 1 calc R . .
H32B H 0.5825 0.7907 0.0610 0.059 Uiso 1 1 calc R . .
H32C H 0.6071 0.7056 0.0645 0.059 Uiso 1 1 calc R . .
C33A C 0.4250(3) 0.7115(2) 0.04302(11) 0.0416(8) Uani 1 1 d . . .
H33A H 0.4491 0.6677 0.0311 0.062 Uiso 1 1 calc R . .
H33B H 0.4250 0.7523 0.0227 0.062 Uiso 1 1 calc R . .
H33C H 0.3615 0.7023 0.0468 0.062 Uiso 1 1 calc R . .
C34A C 0.7636(2) 0.67817(16) 0.19094(11) 0.0321(6) Uani 1 1 d . . .
H34A H 0.8233 0.6614 0.2080 0.048 Uiso 1 1 calc R . .
H34B H 0.7704 0.7277 0.1802 0.048 Uiso 1 1 calc R . .
H34C H 0.7431 0.6454 0.1660 0.048 Uiso 1 1 calc R . .
C35A C 0.6777(2) 0.60506(14) 0.23266(12) 0.0343(6) Uani 1 1 d . . .
H35A H 0.6568 0.5743 0.2069 0.051 Uiso 1 1 calc R . .
H35B H 0.6298 0.6062 0.2503 0.051 Uiso 1 1 calc R . .
H35C H 0.7352 0.5851 0.2501 0.051 Uiso 1 1 calc R . .
C36A C 0.81043(19) 0.84353(17) 0.26606(11) 0.0307(6) Uani 1 1 d . . .
H36A H 0.8689 0.8359 0.2563 0.046 Uiso 1 1 calc R . .
H36B H 0.8049 0.8075 0.2886 0.046 Uiso 1 1 calc R . .
H36C H 0.8096 0.8927 0.2782 0.046 Uiso 1 1 calc R . .
C37A C 0.7418(2) 0.88751(19) 0.19473(12) 0.0376(7) Uani 1 1 d . . .
H37A H 0.7357 0.9372 0.2054 0.056 Uiso 1 1 calc R . .
H37B H 0.6930 0.8785 0.1688 0.056 Uiso 1 1 calc R . .
H37C H 0.8028 0.8818 0.1871 0.056 Uiso 1 1 calc R . .
Ta2 Ta 0.344432(6) 0.268090(5) 0.223481(3) 0.01355(2) Uani 1 1 d . . .
Cl1B Cl 0.49649(4) 0.20638(3) 0.23755(2) 0.02449(11) Uani 1 1 d . . .
O1B O 0.36669(11) 0.28930(8) 0.16618(5) 0.0158(3) Uani 1 1 d . . .
O2B O 0.35648(11) 0.26722(9) 0.28576(5) 0.0177(3) Uani 1 1 d . . .
N1B N 0.44172(13) 0.37359(9) 0.24080(6) 0.0133(3) Uani 1 1 d . . .
N2B N 0.26550(16) 0.18082(11) 0.20815(7) 0.0222(4) Uani 1 1 d . . .
N3B N 0.24294(14) 0.34060(11) 0.21496(7) 0.0201(4) Uani 1 1 d . . .
C1B C 0.42993(15) 0.32257(11) 0.14744(7) 0.0157(3) Uani 1 1 d . . .
C2B C 0.45345(17) 0.29326(12) 0.10927(8) 0.0185(4) Uani 1 1 d . . .
C3B C 0.51773(17) 0.33215(12) 0.09117(8) 0.0187(4) Uani 1 1 d . . .
H3B H 0.5335 0.3140 0.0652 0.022 Uiso 1 1 calc R . .
C4B C 0.56017(16) 0.39631(11) 0.10914(7) 0.0161(3) Uani 1 1 d . . .
C5B C 0.53460(15) 0.42319(11) 0.14645(7) 0.0149(3) Uani 1 1 d . . .
H5B H 0.5619 0.4672 0.1591 0.018 Uiso 1 1 calc R . .
C6B C 0.46969(15) 0.38740(10) 0.16601(7) 0.0135(3) Uani 1 1 d . . .
C7B C 0.45077(14) 0.41856(10) 0.20714(7) 0.0134(3) Uani 1 1 d . . .
C8B C 0.45096(17) 0.49429(11) 0.21196(8) 0.0180(4) Uani 1 1 d . . .
H8B H 0.4550 0.5249 0.1879 0.022 Uiso 1 1 calc R . .
C9B C 0.44532(19) 0.52466(11) 0.25176(9) 0.0224(5) Uani 1 1 d . . .
H9B H 0.4400 0.5759 0.2549 0.027 Uiso 1 1 calc R . .
C10B C 0.44763(19) 0.47850(11) 0.28709(8) 0.0207(4) Uani 1 1 d . . .
H10B H 0.4490 0.4982 0.3154 0.025 Uiso 1 1 calc R . .
C11B C 0.44789(16) 0.40336(10) 0.28116(7) 0.0148(3) Uani 1 1 d . . .
C12B C 0.46109(17) 0.35655(11) 0.32065(7) 0.0173(4) Uani 1 1 d . . .
C13B C 0.52305(18) 0.38018(13) 0.35809(8) 0.0220(4) Uani 1 1 d . . .
H13B H 0.5580 0.4234 0.3567 0.026 Uiso 1 1 calc R . .
C14B C 0.53479(19) 0.34214(14) 0.39723(8) 0.0230(4) Uani 1 1 d . . .
C15B C 0.48187(18) 0.27960(13) 0.39825(8) 0.0219(4) Uani 1 1 d . . .
H15B H 0.4881 0.2541 0.4252 0.026 Uiso 1 1 calc R . .
C16B C 0.42006(18) 0.25225(12) 0.36184(8) 0.0194(4) Uani 1 1 d . . .
C17B C 0.41271(16) 0.29139(11) 0.32225(7) 0.0161(4) Uani 1 1 d . . .
C18B C 0.4136(2) 0.21988(12) 0.08991(9) 0.0235(5) Uani 1 1 d . . .
C19B C 0.4450(3) 0.20258(18) 0.04701(11) 0.0414(8) Uani 1 1 d . . .
H19D H 0.4174 0.1563 0.0352 0.062 Uiso 1 1 calc R . .
H19E H 0.5128 0.1987 0.0527 0.062 Uiso 1 1 calc R . .
H19F H 0.4247 0.2417 0.0258 0.062 Uiso 1 1 calc R . .
C20B C 0.3066(2) 0.22025(14) 0.07962(10) 0.0299(6) Uani 1 1 d . . .
H20D H 0.2836 0.1727 0.0678 0.045 Uiso 1 1 calc R . .
H20E H 0.2841 0.2584 0.0581 0.045 Uiso 1 1 calc R . .
H20F H 0.2840 0.2299 0.1065 0.045 Uiso 1 1 calc R . .
C21B C 0.4494(2) 0.15879(13) 0.12285(10) 0.0274(5) Uani 1 1 d . . .
H21D H 0.4263 0.1668 0.1498 0.041 Uiso 1 1 calc R . .
H21E H 0.5174 0.1591 0.1296 0.041 Uiso 1 1 calc R . .
H21F H 0.4272 0.1116 0.1102 0.041 Uiso 1 1 calc R . .
C22B C 0.63120(16) 0.43516(12) 0.08747(8) 0.0179(4) Uani 1 1 d . . .
C23B C 0.7017(2) 0.38055(16) 0.07659(11) 0.0327(6) Uani 1 1 d . . .
H23D H 0.6697 0.3447 0.0555 0.049 Uiso 1 1 calc R . .
H23E H 0.7324 0.3555 0.1034 0.049 Uiso 1 1 calc R . .
H23F H 0.7482 0.4065 0.0639 0.049 Uiso 1 1 calc R . .
C24B C 0.6851(2) 0.49364(16) 0.11735(10) 0.0303(6) Uani 1 1 d . . .
H24D H 0.7334 0.5143 0.1035 0.045 Uiso 1 1 calc R . .
H24E H 0.7140 0.4717 0.1455 0.045 Uiso 1 1 calc R . .
H24F H 0.6425 0.5324 0.1222 0.045 Uiso 1 1 calc R . .
C25B C 0.5801(2) 0.47144(15) 0.04533(9) 0.0268(5) Uani 1 1 d . . .
H25D H 0.5452 0.4345 0.0260 0.040 Uiso 1 1 calc R . .
H25E H 0.6252 0.4948 0.0306 0.040 Uiso 1 1 calc R . .
H25F H 0.5372 0.5082 0.0524 0.040 Uiso 1 1 calc R . .
C26B C 0.6058(2) 0.36812(17) 0.43743(9) 0.0304(6) Uani 1 1 d . . .
C27B C 0.7029(3) 0.3495(4) 0.43113(16) 0.0800(18) Uani 1 1 d . . .
H27D H 0.7074 0.2969 0.4265 0.120 Uiso 1 1 calc R . .
H27E H 0.7485 0.3640 0.4572 0.120 Uiso 1 1 calc R . .
H27F H 0.7154 0.3757 0.4056 0.120 Uiso 1 1 calc R . .
C28B C 0.5921(3) 0.3315(2) 0.47944(11) 0.0444(8) Uani 1 1 d . . .
H28D H 0.6065 0.2794 0.4784 0.067 Uiso 1 1 calc R . .
H28E H 0.5275 0.3375 0.4824 0.067 Uiso 1 1 calc R . .
H28F H 0.6336 0.3539 0.5046 0.067 Uiso 1 1 calc R . .
C29B C 0.5956(5) 0.4502(2) 0.44409(15) 0.0809(19) Uani 1 1 d . . .
H29D H 0.6408 0.4660 0.4700 0.121 Uiso 1 1 calc R . .
H29E H 0.5327 0.4607 0.4482 0.121 Uiso 1 1 calc R . .
H29F H 0.6068 0.4764 0.4183 0.121 Uiso 1 1 calc R . .
C30B C 0.3646(2) 0.18200(13) 0.36411(9) 0.0255(5) Uani 1 1 d . . .
C31B C 0.2610(2) 0.19055(17) 0.34335(11) 0.0345(6) Uani 1 1 d . . .
H31D H 0.2278 0.1460 0.3482 0.052 Uiso 1 1 calc R . .
H31E H 0.2538 0.1991 0.3118 0.052 Uiso 1 1 calc R . .
H31F H 0.2355 0.2320 0.3568 0.052 Uiso 1 1 calc R . .
C32B C 0.4077(2) 0.12137(14) 0.34020(11) 0.0336(6) Uani 1 1 d . . .
H32D H 0.4726 0.1139 0.3548 0.050 Uiso 1 1 calc R . .
H32E H 0.4049 0.1359 0.3097 0.050 Uiso 1 1 calc R . .
H32F H 0.3730 0.0759 0.3409 0.050 Uiso 1 1 calc R . .
C33B C 0.3703(3) 0.15745(17) 0.41120(10) 0.0363(7) Uani 1 1 d . . .
H33D H 0.3341 0.1126 0.4115 0.055 Uiso 1 1 calc R . .
H33E H 0.3451 0.1957 0.4274 0.055 Uiso 1 1 calc R . .
H33F H 0.4352 0.1482 0.4251 0.055 Uiso 1 1 calc R . .
C34B C 0.2932(2) 0.10597(14) 0.22053(12) 0.0365(7) Uani 1 1 d . . .
H34D H 0.2478 0.0840 0.2356 0.055 Uiso 1 1 calc R . .
H34E H 0.3545 0.1061 0.2401 0.055 Uiso 1 1 calc R . .
H34F H 0.2959 0.0776 0.1942 0.055 Uiso 1 1 calc R . .
C35B C 0.1715(2) 0.18190(16) 0.18107(10) 0.0320(6) Uani 1 1 d . . .
H35D H 0.1694 0.1511 0.1553 0.048 Uiso 1 1 calc R . .
H35E H 0.1548 0.2320 0.1718 0.048 Uiso 1 1 calc R . .
H35F H 0.1274 0.1633 0.1981 0.048 Uiso 1 1 calc R . .
C36B C 0.2173(2) 0.39095(18) 0.17854(11) 0.0352(7) Uani 1 1 d . . .
H36D H 0.1514 0.3848 0.1653 0.053 Uiso 1 1 calc R . .
H36E H 0.2548 0.3809 0.1566 0.053 Uiso 1 1 calc R . .
H36F H 0.2284 0.4411 0.1891 0.053 Uiso 1 1 calc R . .
C37B C 0.1890(2) 0.35630(17) 0.24853(11) 0.0339(7) Uani 1 1 d . . .
H37D H 0.2001 0.4068 0.2585 0.051 Uiso 1 1 calc R . .
H37E H 0.2081 0.3231 0.2733 0.051 Uiso 1 1 calc R . .
H37F H 0.1228 0.3495 0.2362 0.051 Uiso 1 1 calc R . .
O1C O 0.76498(15) 0.56193(11) 0.99741(8) 0.0328(5) Uani 1 1 d . . .
C1C C 0.8500(3) 0.6158(2) 1.06210(14) 0.0473(9) Uani 1 1 d . . .
H1C1 H 0.8483 0.5697 1.0778 0.071 Uiso 1 1 calc R . .
H1C2 H 0.8507 0.6567 1.0824 0.071 Uiso 1 1 calc R . .
H1C3 H 0.9061 0.6174 1.0497 0.071 Uiso 1 1 calc R . .
C2C C 0.7669(2) 0.62120(17) 1.02638(12) 0.0373(7) Uani 1 1 d . . .
H2C1 H 0.7101 0.6208 1.0388 0.045 Uiso 1 1 calc R . .
H2C2 H 0.7684 0.6676 1.0103 0.045 Uiso 1 1 calc R . .
C3C C 0.6941(2) 0.56807(16) 0.95965(12) 0.0347(7) Uani 1 1 d . . .
H3C1 H 0.7068 0.6103 0.9420 0.042 Uiso 1 1 calc R . .
H3C2 H 0.6338 0.5764 0.9683 0.042 Uiso 1 1 calc R . .
C4C C 0.6891(3) 0.49998(19) 0.93288(15) 0.0455(9) Uani 1 1 d . . .
H4C1 H 0.7490 0.4917 0.9246 0.068 Uiso 1 1 calc R . .
H4C2 H 0.6405 0.5052 0.9064 0.068 Uiso 1 1 calc R . .
H4C3 H 0.6746 0.4585 0.9501 0.068 Uiso 1 1 calc R . .
O1D O 0.5000 1.0000 0.0000 0.0780(17) Uani 1 2 d S . .
C1D C 0.5801(5) 0.9798(4) 0.0751(3) 0.105(3) Uani 1 1 d . . .
H1DA H 0.6345 0.9942 0.0972 0.157 Uiso 1 1 calc R A .
H1DB H 0.5822 0.9272 0.0698 0.157 Uiso 1 1 calc R . .
H1DC H 0.5234 0.9918 0.0855 0.157 Uiso 1 1 calc R . .
C2E C 0.5803(7) 1.0128(5) 0.0409(4) 0.070(3) Uani 0.50 1 d P A -2
H2EA H 0.6395 1.0012 0.0320 0.084 Uiso 0.50 1 calc PR A -2
H2EB H 0.5815 1.0656 0.0477 0.084 Uiso 0.50 1 calc PR A -2
C2D C 0.4961(9) 1.0361(6) -0.0312(4) 0.072(3) Uani 0.50 1 d P . -1
H2DA H 0.5578 1.0338 -0.0392 0.087 Uiso 0.50 1 calc PR . -1
H2DB H 0.4872 1.0871 -0.0226 0.087 Uiso 0.50 1 calc PR . -1

loop_
_atom_site_aniso_label
_atom_site_aniso_U_11
_atom_site_aniso_U_22
_atom_site_aniso_U_33
_atom_site_aniso_U_23
_atom_site_aniso_U_13
_atom_site_aniso_U_12
Ta1 0.01280(4) 0.01529(3) 0.01495(4) -0.00228(3) 0.00104(3) 0.00086(3)
Cl1A 0.0179(2) 0.01748(19) 0.0263(3) 0.00101(18) 0.0029(2) -0.00281(17)
O1A 0.0175(7) 0.0161(6) 0.0163(7) 0.0008(5) -0.0017(5) 0.0024(5)
O2A 0.0166(7) 0.0242(7) 0.0148(7) -0.0029(6) 0.0039(6) 0.0016(6)
N1A 0.0121(7) 0.0163(6) 0.0102(7) 0.0006(5) 0.0010(6) -0.0001(5)
N2A 0.0207(10) 0.0213(8) 0.0246(11) -0.0047(7) 0.0014(8) 0.0031(7)
N3A 0.0144(9) 0.0237(8) 0.0232(10) -0.0044(7) 0.0044(7) -0.0027(6)
C1A 0.0153(9) 0.0179(7) 0.0132(9) 0.0019(6) 0.0010(7) -0.0008(6)
C2A 0.0204(11) 0.0198(8) 0.0179(10) 0.0038(7) -0.0002(8) -0.0026(7)
C3A 0.0222(11) 0.0283(11) 0.0164(10) 0.0054(8) 0.0011(8) -0.0044(8)
C4A 0.0188(11) 0.0310(10) 0.0137(10) 0.0010(8) 0.0040(8) -0.0020(8)
C5A 0.0170(10) 0.0240(9) 0.0132(9) -0.0005(7) 0.0018(7) -0.0007(7)
C6A 0.0156(9) 0.0183(8) 0.0116(8) 0.0005(6) 0.0009(7) -0.0012(6)
C7A 0.0122(8) 0.0173(7) 0.0127(8) 0.0001(6) 0.0021(7) 0.0002(6)
C8A 0.0213(11) 0.0166(8) 0.0159(10) -0.0021(7) -0.0004(8) 0.0015(7)
C9A 0.0262(12) 0.0151(8) 0.0201(11) -0.0001(7) -0.0031(9) 0.0016(7)
C10A 0.0238(11) 0.0166(8) 0.0168(10) 0.0042(7) -0.0020(8) 0.0012(7)
C11A 0.0137(9) 0.0165(7) 0.0111(8) 0.0015(6) 0.0005(7) 0.0008(6)
C12A 0.0158(9) 0.0197(8) 0.0107(8) 0.0014(6) 0.0012(7) -0.0026(7)
C13A 0.0185(10) 0.0216(8) 0.0128(9) 0.0032(7) -0.0001(7) -0.0019(7)
C14A 0.0202(11) 0.0245(9) 0.0159(10) 0.0051(7) -0.0022(8) -0.0043(8)
C15A 0.0242(12) 0.0305(11) 0.0123(10) -0.0011(8) -0.0004(8) -0.0060(9)
C16A 0.0191(10) 0.0273(10) 0.0134(9) -0.0047(8) 0.0024(8) -0.0031(8)
C17A 0.0152(9) 0.0225(8) 0.0128(9) -0.0013(7) 0.0037(7) -0.0020(7)
C18A 0.0304(13) 0.0210(9) 0.0190(11) 0.0056(8) -0.0014(9) -0.0017(8)
C19A 0.0365(16) 0.0223(10) 0.0279(14) 0.0027(9) -0.0021(11) -0.0045(10)
C20A 0.0472(19) 0.0314(12) 0.0230(14) 0.0106(10) -0.0032(12) 0.0037(12)
C21A 0.0288(14) 0.0262(11) 0.0323(15) 0.0066(10) 0.0013(11) 0.0064(9)
C22A 0.0254(13) 0.0413(13) 0.0148(11) 0.0010(9) 0.0073(9) 0.0006(10)
C23A 0.0358(16) 0.0374(13) 0.0219(13) -0.0081(10) 0.0115(12) -0.0011(11)
C24A 0.057(2) 0.0421(16) 0.060(3) 0.0067(15) 0.044(2) -0.0014(15)
C25A 0.042(2) 0.087(3) 0.0146(13) -0.0071(15) 0.0026(13) 0.0199(18)
C26A 0.0319(15) 0.0255(11) 0.0323(15) 0.0051(10) -0.0182(11) -0.0034(10)
C27A 0.0327(19) 0.065(2) 0.051(2) -0.0155(19) -0.0080(16) 0.0167(16)
C28A 0.0291(16) 0.0512(18) 0.0319(17) -0.0086(14) -0.0136(12) 0.0034(13)
C29A 0.084(4) 0.063(3) 0.119(5) 0.068(3) -0.066(3) -0.037(3)
C30A 0.0257(12) 0.0395(12) 0.0202(11) -0.0122(11) 0.0024(9) 0.0014(11)
C31A 0.0344(16) 0.0303(12) 0.0317(16) -0.0118(11) 0.0010(12) 0.0064(11)
C32A 0.0288(15) 0.063(2) 0.0289(15) -0.0152(13) 0.0113(13) 0.0029(13)
C33A 0.0406(19) 0.0556(19) 0.0255(15) -0.0221(13) -0.0006(13) 0.0039(14)
C34A 0.0241(13) 0.0347(13) 0.0382(17) -0.0122(11) 0.0086(12) 0.0050(10)
C35A 0.0371(16) 0.0207(10) 0.0441(19) -0.0061(10) 0.0063(14) 0.0060(10)
C36A 0.0175(12) 0.0407(14) 0.0313(15) 0.0010(11) -0.0011(10) -0.0068(10)
C37A 0.0290(15) 0.0485(17) 0.0345(17) 0.0089(13) 0.0049(13) -0.0146(13)
Ta2 0.01247(3) 0.01432(3) 0.01404(4) 0.00041(3) 0.00312(3) -0.00284(3)
Cl1B 0.0204(3) 0.0179(2) 0.0348(3) 0.0032(2) 0.0046(2) 0.00369(18)
O1B 0.0156(7) 0.0186(6) 0.0134(7) 0.0017(5) 0.0030(6) -0.0026(5)
O2B 0.0181(7) 0.0204(6) 0.0142(7) 0.0015(6) 0.0020(5) -0.0047(6)
N1B 0.0151(8) 0.0145(6) 0.0107(7) 0.0010(5) 0.0038(6) -0.0006(5)
N2B 0.0232(10) 0.0246(8) 0.0198(10) -0.0028(7) 0.0067(8) -0.0104(7)
N3B 0.0145(9) 0.0245(8) 0.0217(10) 0.0032(7) 0.0045(7) 0.0022(6)
C1B 0.0146(9) 0.0191(8) 0.0130(9) 0.0018(6) 0.0021(7) -0.0015(6)
C2B 0.0213(11) 0.0212(8) 0.0135(9) -0.0015(7) 0.0045(8) -0.0028(7)
C3B 0.0205(11) 0.0232(9) 0.0132(9) -0.0011(7) 0.0051(8) -0.0015(7)
C4B 0.0148(9) 0.0211(8) 0.0123(9) 0.0030(6) 0.0026(7) -0.0001(7)
C5B 0.0152(9) 0.0176(7) 0.0116(8) 0.0028(6) 0.0019(7) -0.0006(6)
C6B 0.0134(8) 0.0161(7) 0.0108(8) 0.0028(6) 0.0017(7) 0.0006(6)
C7B 0.0117(8) 0.0144(7) 0.0142(9) 0.0014(6) 0.0029(7) -0.0003(6)
C8B 0.0228(11) 0.0144(7) 0.0180(10) 0.0032(7) 0.0073(8) -0.0001(7)
C9B 0.0318(13) 0.0148(8) 0.0230(12) -0.0004(7) 0.0113(10) -0.0024(8)
C10B 0.0304(13) 0.0173(8) 0.0164(10) -0.0030(7) 0.0095(9) -0.0049(8)
C11B 0.0174(9) 0.0157(7) 0.0119(8) 0.0002(6) 0.0041(7) -0.0036(6)
C12B 0.0195(10) 0.0199(8) 0.0125(9) 0.0011(7) 0.0035(8) -0.0037(7)
C13B 0.0228(11) 0.0257(10) 0.0163(10) 0.0013(8) 0.0014(9) -0.0072(8)
C14B 0.0237(12) 0.0303(11) 0.0137(10) 0.0021(8) 0.0009(9) -0.0023(9)
C15B 0.0235(11) 0.0271(10) 0.0144(9) 0.0044(7) 0.0023(8) -0.0014(8)
C16B 0.0211(11) 0.0213(8) 0.0157(10) 0.0048(7) 0.0036(8) -0.0020(7)
C17B 0.0203(10) 0.0180(8) 0.0101(8) 0.0016(6) 0.0038(7) -0.0022(7)
C18B 0.0296(13) 0.0213(10) 0.0203(11) -0.0043(7) 0.0069(10) -0.0049(8)
C19B 0.063(2) 0.0367(14) 0.0297(16) -0.0166(12) 0.0226(16) -0.0193(15)
C20B 0.0301(14) 0.0236(11) 0.0304(14) -0.0035(9) -0.0068(11) -0.0042(9)
C21B 0.0295(14) 0.0219(10) 0.0291(14) -0.0038(9) 0.0020(11) 0.0009(9)
C22B 0.0162(10) 0.0251(9) 0.0130(9) 0.0036(7) 0.0040(7) -0.0011(7)
C23B 0.0225(13) 0.0375(13) 0.0418(18) 0.0051(12) 0.0151(13) 0.0054(10)
C24B 0.0266(14) 0.0429(14) 0.0226(13) -0.0002(10) 0.0081(11) -0.0151(11)
C25B 0.0277(13) 0.0349(12) 0.0171(11) 0.0099(9) 0.0033(10) -0.0013(10)
C26B 0.0281(14) 0.0448(15) 0.0155(11) 0.0013(10) -0.0021(10) -0.0105(11)
C27B 0.030(2) 0.170(6) 0.037(2) -0.022(3) -0.0011(17) -0.020(3)
C28B 0.042(2) 0.069(2) 0.0178(14) 0.0035(14) -0.0043(12) -0.0106(16)
C29B 0.139(5) 0.050(2) 0.032(2) 0.0008(17) -0.032(3) -0.039(3)
C30B 0.0310(14) 0.0247(10) 0.0206(12) 0.0087(8) 0.0048(10) -0.0044(9)
C31B 0.0284(14) 0.0400(14) 0.0350(16) 0.0136(12) 0.0066(12) -0.0103(11)
C32B 0.0490(19) 0.0208(10) 0.0307(15) 0.0057(9) 0.0074(13) -0.0009(11)
C33B 0.0466(19) 0.0377(14) 0.0242(14) 0.0121(11) 0.0059(13) -0.0127(13)
C34B 0.0393(17) 0.0212(10) 0.050(2) -0.0037(11) 0.0104(15) -0.0107(11)
C35B 0.0280(14) 0.0378(14) 0.0280(14) -0.0041(11) 0.0006(11) -0.0137(11)
C36B 0.0271(14) 0.0480(16) 0.0305(16) 0.0162(12) 0.0061(12) 0.0177(12)
C37B 0.0271(14) 0.0444(15) 0.0341(16) 0.0073(12) 0.0153(13) 0.0129(12)
O1C 0.0242(10) 0.0313(9) 0.0434(14) 0.0068(8) 0.0082(9) 0.0037(7)
C1C 0.0364(19) 0.063(2) 0.043(2) 0.0120(17) 0.0104(16) -0.0101(16)
C2C 0.0331(17) 0.0372(14) 0.0425(19) 0.0067(13) 0.0103(14) 0.0001(12)
C3C 0.0271(15) 0.0345(13) 0.0428(19) 0.0100(12) 0.0079(13) 0.0038(11)
C4C 0.039(2) 0.0400(16) 0.057(3) -0.0063(15) 0.0088(18) 0.0014(14)
O1D 0.053(3) 0.055(3) 0.127(6) 0.000(3) 0.021(3) -0.019(2)
C1D 0.064(4) 0.105(5) 0.145(8) -0.031(5) 0.021(5) -0.007(4)
C2E 0.066(7) 0.045(4) 0.112(10) 0.002(5) 0.046(7) -0.017(4)
C2D 0.110(10) 0.063(5) 0.054(6) 0.009(5) 0.038(7) -0.008(6)

loop_
_atom_type_symbol
_atom_type_description
_atom_type_scat_dispersion_real
_atom_type_scat_dispersion_imag
_atom_type_scat_source
C C 0.0033 0.0016 'International Tables Vol C Tables 4.2.6.8 and 6.1.1.4'
H H 0.0000 0.0000 'International Tables Vol C Tables 4.2.6.8 and 6.1.1.4'
N N 0.0061 0.0033 'International Tables Vol C Tables 4.2.6.8 and 6.1.1.4'
O O 0.0106 0.0060 'International Tables Vol C Tables 4.2.6.8 and 6.1.1.4'
Ta Ta -0.7052 6.5227 'International Tables Vol C Tables 4.2.6.8 and 6.1.1.4'
Cl Cl 0.1484 0.1585 'International Tables Vol C Tables 4.2.6.8 and 6.1.1.4'

loop_
_geom_angle_atom_site_label_1
_geom_angle_atom_site_label_2
_geom_angle_atom_site_label_3
_geom_angle
_geom_angle_site_symmetry_1
_geom_angle_site_symmetry_3
_geom_angle_publ_flag
O2A Ta1 O1A 161.09(7) . . yes
O2A Ta1 N2A 98.16(8) . . yes
O1A Ta1 N2A 99.78(8) . . yes
O2A Ta1 N3A 89.07(8) . . yes
O1A Ta1 N3A 94.94(8) . . yes
N2A Ta1 N3A 95.97(9) . . yes
O2A Ta1 N1A 81.05(6) . . yes
O1A Ta1 N1A 80.95(6) . . yes
N2A Ta1 N1A 179.07(9) . . yes
N3A Ta1 N1A 84.53(7) . . yes
O2A Ta1 Cl1A 85.46(5) . . yes
O1A Ta1 Cl1A 86.70(5) . . yes
N2A Ta1 Cl1A 96.26(7) . . yes
N3A Ta1 Cl1A 167.19(6) . . yes
N1A Ta1 Cl1A 83.19(4) . . yes
C1A O1A Ta1 141.00(15) . . ?
C17A O2A Ta1 137.93(13) . . ?
C7A N1A C11A 118.38(17) . . ?
C7A N1A Ta1 117.22(14) . . ?
C11A N1A Ta1 117.68(13) . . ?
C35A N2A C34A 110.8(2) . . ?
C35A N2A Ta1 126.50(18) . . ?
C34A N2A Ta1 122.52(17) . . ?
C37A N3A C36A 109.8(2) . . ?
C37A N3A Ta1 128.1(2) . . ?
C36A N3A Ta1 121.83(17) . . ?
O1A C1A C6A 118.75(19) . . ?
O1A C1A C2A 119.82(19) . . ?
C6A C1A C2A 121.4(2) . . ?
C3A C2A C1A 116.0(2) . . ?
C3A C2A C18A 121.4(2) . . ?
C1A C2A C18A 122.6(2) . . ?
C4A C3A C2A 124.4(2) . . ?
C5A C4A C3A 116.9(2) . . ?
C5A C4A C22A 123.2(2) . . ?
C3A C4A C22A 119.9(2) . . ?
C4A C5A C6A 122.1(2) . . ?
C1A C6A C5A 119.1(2) . . ?
C1A C6A C7A 123.80(19) . . ?
C5A C6A C7A 117.03(19) . . ?
N1A C7A C8A 120.76(19) . . ?
N1A C7A C6A 120.49(18) . . ?
C8A C7A C6A 118.49(19) . . ?
C9A C8A C7A 120.2(2) . . ?
C8A C9A C10A 118.5(2) . . ?
C9A C10A C11A 119.8(2) . . ?
N1A C11A C10A 121.1(2) . . ?
N1A C11A C12A 120.41(18) . . ?
C10A C11A C12A 118.31(19) . . ?
C13A C12A C17A 119.2(2) . . ?
C13A C12A C11A 117.93(19) . . ?
C17A C12A C11A 122.8(2) . . ?
C14A C13A C12A 121.6(2) . . ?
C13A C14A C15A 117.3(2) . . ?
C13A C14A C26A 120.1(2) . . ?
C15A C14A C26A 122.6(2) . . ?
C16A C15A C14A 123.7(2) . . ?
C15A C16A C17A 117.1(2) . . ?
C15A C16A C30A 121.5(2) . . ?
C17A C16A C30A 121.5(2) . . ?
O2A C17A C12A 117.7(2) . . ?
O2A C17A C16A 121.18(19) . . ?
C12A C17A C16A 121.1(2) . . ?
C2A C18A C19A 108.6(2) . . ?
C2A C18A C20A 111.8(2) . . ?
C19A C18A C20A 107.8(2) . . ?
C2A C18A C21A 111.2(2) . . ?
C19A C18A C21A 110.7(2) . . ?
C20A C18A C21A 106.7(2) . . ?
C4A C22A C24A 109.0(2) . . ?
C4A C22A C25A 110.3(2) . . ?
C24A C22A C25A 111.0(3) . . ?
C4A C22A C23A 112.8(2) . . ?
C24A C22A C23A 107.0(3) . . ?
C25A C22A C23A 106.6(3) . . ?
C29A C26A C28A 112.8(3) . . ?
C29A C26A C14A 110.5(3) . . ?
C28A C26A C14A 112.9(3) . . ?
C29A C26A C27A 107.9(4) . . ?
C28A C26A C27A 104.7(3) . . ?
C14A C26A C27A 107.6(3) . . ?
C33A C30A C31A 107.8(3) . . ?
C33A C30A C16A 111.8(2) . . ?
C31A C30A C16A 110.5(2) . . ?
C33A C30A C32A 107.5(2) . . ?
C31A C30A C32A 110.4(3) . . ?
C16A C30A C32A 108.8(2) . . ?
O2B Ta2 O1B 161.38(7) . . yes
O2B Ta2 N3B 93.02(8) . . yes
O1B Ta2 N3B 90.37(8) . . yes
O2B Ta2 N2B 99.60(8) . . yes
O1B Ta2 N2B 98.15(8) . . yes
N3B Ta2 N2B 96.98(9) . . yes
O2B Ta2 N1B 81.43(6) . . yes
O1B Ta2 N1B 80.76(6) . . yes
N3B Ta2 N1B 83.55(7) . . yes
N2B Ta2 N1B 178.80(7) . . yes
O2B Ta2 Cl1B 85.60(5) . . yes
O1B Ta2 Cl1B 86.41(5) . . yes
N3B Ta2 Cl1B 165.02(6) . . yes
N2B Ta2 Cl1B 97.96(7) . . yes
N1B Ta2 Cl1B 81.49(4) . . yes
C1B O1B Ta2 139.65(15) . . ?
C17B O2B Ta2 140.64(13) . . ?
C11B N1B C7B 118.23(17) . . ?
C11B N1B Ta2 117.13(12) . . ?
C7B N1B Ta2 117.47(14) . . ?
C34B N2B C35B 110.1(2) . . ?
C34B N2B Ta2 125.3(2) . . ?
C35B N2B Ta2 124.52(18) . . ?
C36B N3B C37B 110.0(2) . . ?
C36B N3B Ta2 126.93(16) . . ?
C37B N3B Ta2 122.69(18) . . ?
O1B C1B C6B 118.32(18) . . ?
O1B C1B C2B 120.37(19) . . ?
C6B C1B C2B 121.28(18) . . ?
C3B C2B C1B 116.8(2) . . ?
C3B C2B C18B 121.54(19) . . ?
C1B C2B C18B 121.58(19) . . ?
C2B C3B C4B 123.6(2) . . ?
C5B C4B C3B 117.50(18) . . ?
C5B C4B C22B 122.2(2) . . ?
C3B C4B C22B 120.29(19) . . ?
C4B C5B C6B 121.8(2) . . ?
C1B C6B C5B 118.92(18) . . ?
C1B C6B C7B 123.38(17) . . ?
C5B C6B C7B 117.60(18) . . ?
N1B C7B C8B 121.11(19) . . ?
N1B C7B C6B 119.97(16) . . ?
C8B C7B C6B 118.67(17) . . ?
C9B C8B C7B 119.94(19) . . ?
C8B C9B C10B 118.3(2) . . ?
C9B C10B C11B 120.0(2) . . ?
N1B C11B C10B 121.34(19) . . ?
N1B C11B C12B 120.74(17) . . ?
C10B C11B C12B 117.81(19) . . ?
C17B C12B C13B 119.1(2) . . ?
C17B C12B C11B 123.0(2) . . ?
C13B C12B C11B 117.95(19) . . ?
C14B C13B C12B 121.6(2) . . ?
C13B C14B C15B 117.8(2) . . ?
C13B C14B C26B 120.4(2) . . ?
C15B C14B C26B 121.9(2) . . ?
C14B C15B C16B 123.5(2) . . ?
C15B C16B C17B 116.8(2) . . ?
C15B C16B C30B 121.9(2) . . ?
C17B C16B C30B 121.3(2) . . ?
O2B C17B C12B 118.92(19) . . ?
O2B C17B C16B 119.93(19) . . ?
C12B C17B C16B 121.1(2) . . ?
C19B C18B C21B 108.1(2) . . ?
C19B C18B C2B 111.4(2) . . ?
C21B C18B C2B 108.9(2) . . ?
C19B C18B C20B 107.2(3) . . ?
C21B C18B C20B 109.7(2) . . ?
C2B C18B C20B 111.6(2) . . ?
C23B C22B C25B 109.3(2) . . ?
C23B C22B C4B 110.41(19) . . ?
C25B C22B C4B 108.8(2) . . ?
C23B C22B C24B 107.7(2) . . ?
C25B C22B C24B 108.8(2) . . ?
C4B C22B C24B 111.82(18) . . ?
C27B C26B C28B 107.8(3) . . ?
C27B C26B C29B 111.1(4) . . ?
C28B C26B C29B 106.4(3) . . ?
C27B C26B C14B 109.0(3) . . ?
C28B C26B C14B 112.3(2) . . ?
C29B C26B C14B 110.3(3) . . ?
C33B C30B C16B 111.6(2) . . ?
C33B C30B C31B 106.9(2) . . ?
C16B C30B C31B 112.7(2) . . ?
C33B C30B C32B 107.9(2) . . ?
C16B C30B C32B 107.9(2) . . ?
C31B C30B C32B 109.8(3) . . ?
C2C O1C C3C 112.9(2) . . ?
O1C C2C C1C 109.6(3) . . ?
O1C C3C C4C 110.1(3) . . ?
C2D O1D C2E 119.6(7) . . ?
C1D C2E O1D 119.9(7) . . ?
O1D C2D C1D 120.8(9) . 3_675 ?

loop_
_geom_bond_atom_site_label_1
_geom_bond_atom_site_label_2
_geom_bond_distance
_geom_bond_site_symmetry_2
_geom_bond_publ_flag
Ta1 O2A 1.9208(18) . yes
Ta1 O1A 1.9284(17) . yes
Ta1 N2A 1.9708(19) . yes
Ta1 N3A 1.9847(19) . yes
Ta1 N1A 2.3921(17) . yes
Ta1 Cl1A 2.4686(6) . yes
O1A C1A 1.352(3) . ?
O2A C17A 1.354(3) . ?
N1A C7A 1.364(3) . ?
N1A C11A 1.365(3) . ?
N2A C35A 1.446(3) . ?
N2A C34A 1.470(3) . ?
N3A C37A 1.459(4) . ?
N3A C36A 1.461(4) . ?
C1A C6A 1.385(3) . ?
C1A C2A 1.420(3) . ?
C2A C3A 1.398(3) . ?
C2A C18A 1.525(3) . ?
C3A C4A 1.398(4) . ?
C4A C5A 1.375(3) . ?
C4A C22A 1.528(3) . ?
C5A C6A 1.408(3) . ?
C6A C7A 1.479(3) . ?
C7A C8A 1.396(3) . ?
C8A C9A 1.380(3) . ?
C9A C10A 1.384(3) . ?
C10A C11A 1.395(3) . ?
C11A C12A 1.480(3) . ?
C12A C13A 1.398(3) . ?
C12A C17A 1.403(3) . ?
C13A C14A 1.389(3) . ?
C14A C15A 1.399(4) . ?
C14A C26A 1.539(4) . ?
C15A C16A 1.394(4) . ?
C16A C17A 1.403(3) . ?
C16A C30A 1.541(3) . ?
C18A C19A 1.536(4) . ?
C18A C20A 1.540(4) . ?
C18A C21A 1.547(4) . ?
C22A C24A 1.531(4) . ?
C22A C25A 1.532(5) . ?
C22A C23A 1.537(4) . ?
C26A C29A 1.496(5) . ?
C26A C28A 1.500(4) . ?
C26A C27A 1.590(6) . ?
C30A C33A 1.528(4) . ?
C30A C31A 1.535(5) . ?
C30A C32A 1.547(4) . ?
Ta2 O2B 1.9161(16) . yes
Ta2 O1B 1.9232(15) . yes
Ta2 N3B 1.977(2) . yes
Ta2 N2B 1.9778(19) . yes
Ta2 N1B 2.4017(17) . yes
Ta2 Cl1B 2.4655(6) . yes
O1B C1B 1.343(2) . ?
O2B C17B 1.339(3) . ?
N1B C11B 1.359(3) . ?
N1B C7B 1.364(3) . ?
N2B C34B 1.461(4) . ?
N2B C35B 1.467(4) . ?
N3B C36B 1.453(3) . ?
N3B C37B 1.467(3) . ?
C1B C6B 1.397(3) . ?
C1B C2B 1.413(3) . ?
C2B C3B 1.393(3) . ?
C2B C18B 1.541(3) . ?
C3B C4B 1.395(3) . ?
C4B C5B 1.386(3) . ?
C4B C22B 1.532(3) . ?
C5B C6B 1.398(3) . ?
C6B C7B 1.483(3) . ?
C7B C8B 1.397(3) . ?
C8B C9B 1.379(3) . ?
C9B C10B 1.385(3) . ?
C10B C11B 1.390(3) . ?
C11B C12B 1.482(3) . ?
C12B C17B 1.397(3) . ?
C12B C13B 1.396(4) . ?
C13B C14B 1.387(3) . ?
C14B C15B 1.390(3) . ?
C14B C26B 1.536(4) . ?
C15B C16B 1.396(4) . ?
C16B C17B 1.414(3) . ?
C16B C30B 1.534(3) . ?
C18B C19B 1.536(4) . ?
C18B C21B 1.539(4) . ?
C18B C20B 1.543(4) . ?
C22B C23B 1.529(3) . ?
C22B C25B 1.528(4) . ?
C22B C24B 1.532(4) . ?
C26B C27B 1.520(5) . ?
C26B C28B 1.523(4) . ?
C26B C29B 1.531(6) . ?
C30B C33B 1.524(4) . ?
C30B C31B 1.538(4) . ?
C30B C32B 1.546(4) . ?
O1C C2C 1.410(4) . ?
O1C C3C 1.410(4) . ?
C1C C2C 1.481(5) . ?
C3C C4C 1.496(5) . ?
O1D C2D 1.171(10) 3_675 ?
O1D C2D 1.171(10) . ?
O1D C2E 1.570(13) 3_675 ?
O1D C2E 1.570(13) . ?
C1D C2E 1.226(13) . ?
C1D C2D 1.609(14) 3_675 ?
C2D C1D 1.609(14) 3_675 ?
